data_1571650
loop_
_publ_author_name
'Sun, Haoran'
'Jimbo, Atsuhiro'
'Li, Chifeng'
'Yonesato, Kentaro'
'Yamaguchi, Kazuya'
'Suzuki, Kosuke'

_publ_section_title
;
 Self-assembled molecular hybrids comprising lacunary polyoxometalates and
 multidentate imidazole ligands.
;
_journal_issue 24
_journal_name_full 'Chemical science'
_journal_page_first 9281
_journal_page_last 9286
_journal_paper_doi 10.1039/d4sc02384f
_journal_volume 15
_journal_year 2024
_chemical_formula_sum 'C70 H134 Cl4 Mo9 N9 O31 P'
_chemical_formula_weight 2634.08
_space_group_crystal_system orthorhombic
_space_group_IT_number 61
_space_group_name_Hall '-P 2ac 2ab'
_space_group_name_H-M_alt 'P b c a'
_atom_sites_solution_hydrogens geom
_audit_creation_method SHELXL-2018/3
_audit_update_record
;
2024-04-03 deposited with the CCDC.	2024-05-16 downloaded from the CCDC.
;
_cell_angle_alpha 90
_cell_angle_beta 90
_cell_angle_gamma 90
_cell_formula_units_Z 8
_cell_length_a 18.9192(2)
_cell_length_b 25.1964(4)
_cell_length_c 43.0574(5)
_cell_measurement_reflns_used 87844
_cell_measurement_temperature 93(2)
_cell_measurement_theta_max 30.4770
_cell_measurement_theta_min 2.0000
_cell_volume 20525.3(5)
_computing_cell_refinement 'CrysAlisPro 1.171.41.93a (Rigaku OD, 2020)'
_computing_data_collection 'CrysAlisPro 1.171.41.93a (Rigaku OD, 2020)'
_computing_data_reduction 'CrysAlisPro 1.171.41.93a (Rigaku OD, 2020)'
_computing_structure_refinement 'SHELXL-2018/3 (Sheldrick, 2018)'
_computing_structure_solution 'SHELXT-2018/2 (Sheldrick, 2018)'
_diffrn_ambient_temperature 93(2)
_diffrn_detector 'Hybrid Pixel Array Detector'
_diffrn_detector_area_resol_mean 10.0000
_diffrn_measured_fraction_theta_full 1.000
_diffrn_measured_fraction_theta_max 1.000
_diffrn_measurement_device 'four-circle diffractometer'
_diffrn_measurement_device_type 'XtaLAB Synergy R, HyPix'
_diffrn_measurement_method '\w scans'
_diffrn_radiation_probe x-ray
_diffrn_radiation_type MoK\a
_diffrn_radiation_wavelength 0.71073
_diffrn_reflns_av_R_equivalents 0.0673
_diffrn_reflns_av_unetI/netI 0.0496
_diffrn_reflns_Laue_measured_fraction_full 1.000
_diffrn_reflns_Laue_measured_fraction_max 1.000
_diffrn_reflns_limit_h_max 27
_diffrn_reflns_limit_h_min -23
_diffrn_reflns_limit_k_max 35
_diffrn_reflns_limit_k_min -35
_diffrn_reflns_limit_l_max 61
_diffrn_reflns_limit_l_min -61
_diffrn_reflns_number 208108
_diffrn_reflns_point_group_measured_fraction_full 1.000
_diffrn_reflns_point_group_measured_fraction_max 1.000
_diffrn_reflns_theta_full 25.242
_diffrn_reflns_theta_max 30.508
_diffrn_reflns_theta_min 1.873
_diffrn_source 'micro-focus sealed X-ray tube'
_diffrn_source_type 'Mova (Mo) X-ray Source'
_exptl_absorpt_coefficient_mu 1.255
_exptl_absorpt_correction_T_max 1.00000
_exptl_absorpt_correction_T_min 0.86927
_exptl_absorpt_correction_type multi-scan
_exptl_absorpt_process_details
;
CrysAlisPro 1.171.41.93a (Rigaku Oxford Diffraction, 2020)
Empirical absorption correction using spherical harmonics,
implemented in SCALE3 ABSPACK scaling algorithm.
;
_exptl_crystal_colour Colorless
_exptl_crystal_density_diffrn 1.705
_exptl_crystal_density_method 'Not measured'
_exptl_crystal_description Cylinder
_exptl_crystal_F_000 10608
_exptl_crystal_size_max 0.050
_exptl_crystal_size_mid 0.050
_exptl_crystal_size_min 0.050
_refine_diff_density_max 2.780
_refine_diff_density_min -1.853
_refine_diff_density_rms 0.167
_refine_ls_extinction_method none
_refine_ls_goodness_of_fit_ref 1.033
_refine_ls_hydrogen_treatment constr
_refine_ls_matrix_type full
_refine_ls_number_parameters 1117
_refine_ls_number_reflns 31297
_refine_ls_number_restraints 95
_refine_ls_restrained_S_all 1.045
_refine_ls_R_factor_all 0.0865
_refine_ls_R_factor_gt 0.0540
_refine_ls_shift/su_max 0.002
_refine_ls_shift/su_mean 0.000
_refine_ls_structure_factor_coef Fsqd
_refine_ls_weighting_details 'w=1/[\s^2^(Fo^2^)+(0.0750P)^2^+79.0196P] where P=(Fo^2^+2Fc^2^)/3'
_refine_ls_weighting_scheme calc
_refine_ls_wR_factor_gt 0.1368
_refine_ls_wR_factor_ref 0.1583
_reflns_Friedel_coverage 0.000
_reflns_number_gt 22011
_reflns_number_total 31297
_reflns_threshold_expression 'I > 2\s(I)'
_cod_data_source_file d4sc02384f2.cif
_cod_data_source_block shelx
_cod_depositor_comments 'Adding full bibliography for 1571650--1571653.cif.'
_cod_database_code 1571650
_shelx_shelxl_version_number 2018/3
_shelx_space_group_comment
;
The symmetry employed for this shelxl refinement is uniquely defined
by the following loop, which should always be used as a source of
symmetry information in preference to the above space-group names.
They are only intended as comments.
;
_shelx_estimated_absorpt_t_min 0.940
_shelx_estimated_absorpt_t_max 0.940
_oxdiff_exptl_absorpt_empirical_full_min 0.927
_oxdiff_exptl_absorpt_empirical_full_max 1.143
_oxdiff_exptl_absorpt_empirical_details
;
Empirical correction (ABSPACK) includes:
- Absorption correction using spherical harmonics
- Frame scaling
- B-factor correction
;

loop_
_space_group_symop_operation_xyz
'x, y, z'
'-x+1/2, -y, z+1/2'
'-x, y+1/2, -z+1/2'
'x+1/2, -y+1/2, -z'
'-x, -y, -z'
'x-1/2, y, -z-1/2'
'x, -y-1/2, z-1/2'
'-x-1/2, y-1/2, z'

loop_
_atom_site_label
_atom_site_type_symbol
_atom_site_fract_x
_atom_site_fract_y
_atom_site_fract_z
_atom_site_U_iso_or_equiv
_atom_site_adp_type
_atom_site_occupancy
_atom_site_site_symmetry_order
_atom_site_calc_flag
_atom_site_refinement_flags_posn
_atom_site_refinement_flags_adp
_atom_site_refinement_flags_occupancy
_atom_site_disorder_assembly
_atom_site_disorder_group
P1 P 0.72314(6) 0.68286(4) 0.37687(2) 0.0204(2) Uani 1 1 d . . . . .
Mo1 Mo 0.71343(2) 0.68201(2) 0.29581(2) 0.02360(8) Uani 1 1 d . . . . .
Mo2 Mo 0.86607(2) 0.74026(2) 0.33690(2) 0.02432(8) Uani 1 1 d . . . . .
Mo3 Mo 0.84958(2) 0.76076(2) 0.41370(2) 0.02308(8) Uani 1 1 d . . . . .
Mo4 Mo 0.73733(2) 0.66690(2) 0.45748(2) 0.02584(9) Uani 1 1 d . . . . .
Mo5 Mo 0.59491(2) 0.61665(2) 0.42089(2) 0.02570(9) Uani 1 1 d . . . . .
Mo6 Mo 0.61238(2) 0.59560(2) 0.33601(2) 0.02609(9) Uani 1 1 d . . . . .
Mo7 Mo 0.67933(2) 0.80442(2) 0.34022(2) 0.02239(8) Uani 1 1 d . . . . .
Mo8 Mo 0.66070(2) 0.79399(2) 0.41863(2) 0.02168(8) Uani 1 1 d . . . . .
Mo9 Mo 0.54683(2) 0.72882(2) 0.37095(2) 0.02314(8) Uani 1 1 d . . . . .
O1 O 0.92406(18) 0.68860(15) 0.34059(7) 0.0305(7) Uani 1 1 d . . . . .
O2 O 0.7839(2) 0.60853(14) 0.45772(8) 0.0329(8) Uani 1 1 d . . . . .
O3 O 0.6705(2) 0.54407(14) 0.33296(8) 0.0346(8) Uani 1 1 d . . . . .
O4 O 0.70827(16) 0.65004(12) 0.34766(6) 0.0227(6) Uani 1 1 d . . . . .
O5 O 0.79946(17) 0.70291(12) 0.37678(6) 0.0228(6) Uani 1 1 d . . . . .
O6 O 0.70812(17) 0.65037(12) 0.40627(6) 0.0232(6) Uani 1 1 d . . . . .
O7 O 0.67338(16) 0.73223(12) 0.37690(6) 0.0214(6) Uani 1 1 d . . . . .
O8 O 0.80345(17) 0.70359(13) 0.30877(7) 0.0261(7) Uani 1 1 d . . . . .
O9 O 0.88946(17) 0.77840(13) 0.37513(7) 0.0262(7) Uani 1 1 d . . . . .
O10 O 0.81206(18) 0.71041(13) 0.44130(7) 0.0267(7) Uani 1 1 d . . . . .
O11 O 0.64167(19) 0.63803(13) 0.45734(7) 0.0290(7) Uani 1 1 d . . . . .
O12 O 0.59949(19) 0.58922(13) 0.38063(7) 0.0289(7) Uani 1 1 d . . . . .
O13 O 0.63699(17) 0.63446(13) 0.29835(7) 0.0270(7) Uani 1 1 d . . . . .
O14 O 0.67147(16) 0.74140(13) 0.30919(7) 0.0241(6) Uani 1 1 d . . . . .
O15 O 0.77112(17) 0.79121(13) 0.33928(7) 0.0245(6) Uani 1 1 d . . . . .
O16 O 0.76939(17) 0.79846(12) 0.41272(7) 0.0244(6) Uani 1 1 d . . . . .
O17 O 0.67864(17) 0.73947(12) 0.44342(7) 0.0250(6) Uani 1 1 d . . . . .
O18 O 0.55741(18) 0.67822(13) 0.40821(7) 0.0269(7) Uani 1 1 d . . . . .
O19 O 0.56193(17) 0.67252(13) 0.34750(7) 0.0260(7) Uani 1 1 d . . . . .
O20 O 0.66962(17) 0.83633(12) 0.37826(7) 0.0238(6) Uani 1 1 d . . . . .
O21 O 0.56921(17) 0.78014(13) 0.40692(7) 0.0248(6) Uani 1 1 d . . . . .
O22 O 0.57566(17) 0.78196(13) 0.34477(7) 0.0253(6) Uani 1 1 d . . . . .
O23 O 0.71716(18) 0.69037(15) 0.25662(7) 0.0317(8) Uani 1 1 d . . . . .
O24 O 0.90796(18) 0.78302(15) 0.31213(7) 0.0328(8) Uani 1 1 d . . . . .
O25 O 0.90342(18) 0.79766(14) 0.43666(7) 0.0295(7) Uani 1 1 d . . . . .
O26 O 0.7394(2) 0.68579(15) 0.49561(7) 0.0331(8) Uani 1 1 d . . . . .
O27 O 0.5251(2) 0.58430(14) 0.43687(8) 0.0348(8) Uani 1 1 d . . . . .
O28 O 0.5344(2) 0.56952(14) 0.32347(8) 0.0349(8) Uani 1 1 d . . . . .
O29 O 0.66754(19) 0.85593(14) 0.31522(7) 0.0310(7) Uani 1 1 d . . . . .
O30 O 0.65071(19) 0.84586(13) 0.44345(7) 0.0291(7) Uani 1 1 d . . . . .
O31 O 0.45767(18) 0.73652(15) 0.37041(8) 0.0319(7) Uani 1 1 d . . . . .
C1A C 0.7999(3) 0.5230(3) 0.27486(15) 0.0497(16) Uani 1 1 d . . . . .
H1A H 0.799188 0.489896 0.264350 0.060 Uiso 1 1 calc R U . . .
C2A C 0.7539(3) 0.5636(3) 0.27109(13) 0.0467(15) Uani 1 1 d . . . . .
H2A H 0.714634 0.563613 0.257326 0.056 Uiso 1 1 calc R U . . .
C3A C 0.8298(3) 0.5887(2) 0.30555(11) 0.0328(11) Uani 1 1 d . . . . .
H3A H 0.854310 0.609341 0.320528 0.039 Uiso 1 1 calc R U . . .
C4A C 1.0343(3) 0.6535(3) 0.40487(16) 0.0468(14) Uani 1 1 d . . . . .
H4A H 1.082657 0.645929 0.400797 0.056 Uiso 1 1 calc R U . . .
C5A C 1.0031(3) 0.7017(2) 0.40393(15) 0.0423(13) Uani 1 1 d . . . . .
H5A H 1.025817 0.734023 0.398554 0.051 Uiso 1 1 calc R U . . .
C6A C 0.9226(3) 0.6450(2) 0.41673(11) 0.0300(10) Uani 1 1 d . . . . .
H6A H 0.878420 0.629589 0.422133 0.036 Uiso 1 1 calc R U . . .
C7A C 0.7193(3) 0.4785(2) 0.45222(13) 0.0415(13) Uani 1 1 d . . . . .
H7A H 0.737618 0.455008 0.467474 0.050 Uiso 1 1 calc R U . . .
C8A C 0.6753(3) 0.5200(2) 0.45692(12) 0.0381(12) Uani 1 1 d . . . . .
H8A H 0.656939 0.530790 0.476464 0.046 Uiso 1 1 calc R U . . .
C9A C 0.6973(3) 0.51769(19) 0.40762(12) 0.0323(10) Uani 1 1 d . . . . .
H9A H 0.698256 0.526208 0.386131 0.039 Uiso 1 1 calc R U . . .
C10A C 0.9913(3) 0.5602(2) 0.41611(13) 0.0390(12) Uani 1 1 d . . . . .
H10A H 0.983497 0.550259 0.438089 0.047 Uiso 1 1 calc R U . . .
H10B H 1.040344 0.550193 0.410562 0.047 Uiso 1 1 calc R U . . .
C11A C 0.7802(3) 0.4408(2) 0.40413(15) 0.0426(13) Uani 1 1 d . . . . .
H11A H 0.753715 0.421349 0.387908 0.051 Uiso 1 1 calc R U . . .
H11B H 0.799641 0.414519 0.418939 0.051 Uiso 1 1 calc R U . . .
C12A C 0.9063(3) 0.5070(2) 0.30965(13) 0.0422(13) Uani 1 1 d . . . . .
H12A H 0.952113 0.522990 0.303718 0.051 Uiso 1 1 calc R U . . .
H12B H 0.904205 0.470747 0.300826 0.051 Uiso 1 1 calc R U . . .
C13A C 0.9403(3) 0.5296(2) 0.39577(13) 0.0365(12) Uani 1 1 d . . . . .
C14A C 0.8869(3) 0.5000(2) 0.40848(13) 0.0376(12) Uani 1 1 d . . . . .
H14A H 0.881678 0.498948 0.430418 0.045 Uiso 1 1 calc R U . . .
C15A C 0.8393(3) 0.4710(2) 0.38954(14) 0.0380(12) Uani 1 1 d . . . . .
C16A C 0.8473(3) 0.4733(2) 0.35800(14) 0.0398(13) Uani 1 1 d . . . . .
H16A H 0.816160 0.453730 0.345043 0.048 Uiso 1 1 calc R U . . .
C17A C 0.9010(3) 0.5041(2) 0.34445(13) 0.0384(12) Uani 1 1 d . . . . .
C18A C 0.9474(3) 0.5320(2) 0.36320(14) 0.0383(12) Uani 1 1 d . . . . .
H18A H 0.983919 0.552792 0.354159 0.046 Uiso 1 1 calc R U . . .
N1A N 0.7727(2) 0.60451(17) 0.29024(9) 0.0299(9) Uani 1 1 d . . . . .
N2A N 0.9332(2) 0.69645(17) 0.41201(9) 0.0290(8) Uani 1 1 d . . . . .
N3A N 0.6614(2) 0.54412(16) 0.42901(9) 0.0301(9) Uani 1 1 d . . . . .
N4A N 0.8480(2) 0.53920(19) 0.29688(10) 0.0366(10) Uani 1 1 d . . . . .
N5A N 0.9831(2) 0.61766(17) 0.41279(10) 0.0328(9) Uani 1 1 d . . . . .
N6A N 0.7320(3) 0.47734(17) 0.42068(10) 0.0370(10) Uani 1 1 d . . . . .
C1B C 0.4915(3) 0.8909(2) 0.37736(15) 0.0451(14) Uani 1 1 d . . . . .
H1B1 H 0.532572 0.914785 0.374482 0.054 Uiso 1 1 calc R U . . .
H1B2 H 0.508112 0.859102 0.388737 0.054 Uiso 1 1 calc R U . . .
C2B C 0.4646(4) 0.8744(3) 0.34631(18) 0.0617(19) Uani 1 1 d . . . . .
H2B1 H 0.422504 0.851579 0.349211 0.074 Uiso 1 1 calc R U . . .
H2B2 H 0.501302 0.852860 0.335786 0.074 Uiso 1 1 calc R U . . .
Cl1B Cl 0.42618(10) 0.92416(8) 0.40019(4) 0.0604(4) Uani 1 1 d . . . . .
Cl2B Cl 0.44156(8) 0.92902(7) 0.32195(4) 0.0511(4) Uani 1 1 d . . . . .
C1C C 0.1929(5) 0.4517(4) 0.47503(19) 0.075(2) Uani 1 1 d . U . . .
H1C1 H 0.189103 0.456458 0.497786 0.090 Uiso 1 1 calc R U . . .
H1C2 H 0.158400 0.424181 0.468732 0.090 Uiso 1 1 calc R U . . .
C2C C 0.2675(5) 0.4328(4) 0.46698(18) 0.085(3) Uani 1 1 d . . . . .
H2C1 H 0.278860 0.401421 0.479876 0.102 Uiso 1 1 calc R U . . .
H2C2 H 0.301505 0.461196 0.472444 0.102 Uiso 1 1 calc R U . . .
Cl1C Cl 0.17205(18) 0.51198(15) 0.45634(7) 0.1236(12) Uani 1 1 d . U . . .
Cl2C Cl 0.27903(13) 0.41611(11) 0.42773(5) 0.0858(7) Uani 1 1 d . . . . .
N1 N 0.4996(2) 0.42334(19) 0.37852(11) 0.0365(10) Uani 1 1 d . . . . .
C111 C 0.4408(3) 0.3948(2) 0.36089(14) 0.0392(12) Uani 1 1 d . . . . .
H11C H 0.395065 0.404038 0.370706 0.047 Uiso 1 1 calc R U . . .
H11D H 0.439703 0.408620 0.339378 0.047 Uiso 1 1 calc R U . . .
C112 C 0.4463(3) 0.3353(2) 0.35944(16) 0.0447(14) Uani 1 1 d . . . . .
H11E H 0.438020 0.320100 0.380330 0.054 Uiso 1 1 calc R U . . .
H11F H 0.494417 0.325037 0.352680 0.054 Uiso 1 1 calc R U . . .
C113 C 0.3920(5) 0.3133(3) 0.3367(2) 0.072(2) Uani 1 1 d . . . . .
H11G H 0.344153 0.324234 0.343488 0.086 Uiso 1 1 calc R U . . .
H11H H 0.400534 0.328893 0.315937 0.086 Uiso 1 1 calc R U . . .
C114 C 0.3943(4) 0.2532(3) 0.33413(18) 0.0599(18) Uani 1 1 d . . . . .
H11I H 0.358387 0.241322 0.319262 0.090 Uiso 1 1 calc R U . . .
H11J H 0.441141 0.242136 0.326946 0.090 Uiso 1 1 calc R U . . .
H11K H 0.384734 0.237475 0.354509 0.090 Uiso 1 1 calc R U . . .
C121 C 0.5719(3) 0.4118(2) 0.36401(16) 0.0444(14) Uani 1 1 d . . . . .
H12C H 0.607821 0.433724 0.374737 0.053 Uiso 1 1 calc R U . . .
H12D H 0.583821 0.374111 0.367905 0.053 Uiso 1 1 calc R U . . .
C122 C 0.5773(3) 0.4221(3) 0.32941(16) 0.0482(15) Uani 1 1 d . . . . .
H12E H 0.561884 0.458861 0.324806 0.058 Uiso 1 1 calc R U . . .
H12F H 0.545948 0.397419 0.318029 0.058 Uiso 1 1 calc R U . . .
C123 C 0.6539(4) 0.4144(3) 0.3187(2) 0.066(2) Uani 1 1 d . . . . .
H12G H 0.684867 0.439733 0.329832 0.079 Uiso 1 1 calc R U . . .
H12H H 0.669563 0.378005 0.324000 0.079 Uiso 1 1 calc R U . . .
C124 C 0.6610(5) 0.4229(4) 0.2844(2) 0.099(3) Uani 1 1 d . . . . .
H12I H 0.710416 0.417665 0.278212 0.148 Uiso 1 1 calc R U . . .
H12J H 0.631024 0.397405 0.273318 0.148 Uiso 1 1 calc R U . . .
H12K H 0.646313 0.459075 0.279144 0.148 Uiso 1 1 calc R U . . .
C131 C 0.4862(3) 0.4833(2) 0.37645(13) 0.0380(12) Uani 1 1 d . . . . .
H13A H 0.529683 0.502145 0.382913 0.046 Uiso 1 1 calc R U . . .
H13B H 0.477003 0.492606 0.354475 0.046 Uiso 1 1 calc R U . . .
C132 C 0.4244(3) 0.5036(2) 0.39620(13) 0.0391(12) Uani 1 1 d . . . . .
H13C H 0.383218 0.479739 0.393745 0.047 Uiso 1 1 calc R U . . .
H13D H 0.438107 0.503847 0.418396 0.047 Uiso 1 1 calc R U . . .
C133 C 0.4049(4) 0.5593(3) 0.38594(14) 0.0487(15) Uani 1 1 d . . . . .
H13E H 0.381549 0.557861 0.365383 0.058 Uiso 1 1 calc R U . . .
H13F H 0.448272 0.581012 0.383917 0.058 Uiso 1 1 calc R U . . .
C134 C 0.3548(5) 0.5850(4) 0.40977(17) 0.076(3) Uani 1 1 d . . . . .
H13G H 0.342560 0.620920 0.402917 0.114 Uiso 1 1 calc R U . . .
H13H H 0.311683 0.563653 0.411538 0.114 Uiso 1 1 calc R U . . .
H13I H 0.378283 0.586761 0.430037 0.114 Uiso 1 1 calc R U . . .
C141 C 0.4987(3) 0.4048(2) 0.41185(14) 0.0401(12) Uani 1 1 d . . . . .
H14B H 0.508422 0.366232 0.412164 0.048 Uiso 1 1 calc R U . . .
H14C H 0.450514 0.410183 0.420214 0.048 Uiso 1 1 calc R U . . .
C142 C 0.5512(3) 0.4322(3) 0.43362(15) 0.0480(15) Uani 1 1 d . . . . .
H14D H 0.599982 0.421772 0.427900 0.058 Uiso 1 1 calc R U . . .
H14E H 0.547176 0.471157 0.431236 0.058 Uiso 1 1 calc R U . . .
C143 C 0.5373(3) 0.4171(3) 0.46727(15) 0.0494(15) Uani 1 1 d . . . . .
H14F H 0.538755 0.377991 0.469094 0.059 Uiso 1 1 calc R U . . .
H14G H 0.575849 0.431641 0.480286 0.059 Uiso 1 1 calc R U . . .
C144 C 0.4685(4) 0.4363(3) 0.47980(17) 0.0625(19) Uani 1 1 d . . . . .
H14H H 0.463590 0.425031 0.501473 0.094 Uiso 1 1 calc R U . . .
H14I H 0.466886 0.475155 0.478692 0.094 Uiso 1 1 calc R U . . .
H14J H 0.429727 0.421410 0.467480 0.094 Uiso 1 1 calc R U . . .
N2 N 0.4489(3) 0.7153(3) 0.26605(12) 0.0608(16) Uani 1 1 d . . . . .
C211 C 0.4693(4) 0.6905(3) 0.23474(14) 0.0552(17) Uani 1 1 d . . . . .
H21A H 0.428607 0.669701 0.226951 0.066 Uiso 1 1 calc R U . . .
H21B H 0.478220 0.719449 0.219711 0.066 Uiso 1 1 calc R U . . .
C212 C 0.5340(5) 0.6544(4) 0.23550(17) 0.081(3) Uani 1 1 d . . . . .
H21C H 0.576784 0.676070 0.239340 0.098 Uiso 1 1 calc R U . . .
H21D H 0.529190 0.628743 0.252761 0.098 Uiso 1 1 calc R U . . .
C213 C 0.5422(5) 0.6246(4) 0.20512(19) 0.080(2) Uani 1 1 d . U . . .
H21E H 0.496551 0.607882 0.199661 0.096 Uiso 1 1 calc R U . . .
H21F H 0.554273 0.650154 0.188473 0.096 Uiso 1 1 calc R U . . .
C214 C 0.5985(6) 0.5823(5) 0.2065(3) 0.105(3) Uani 1 1 d . U . . .
H21G H 0.601618 0.564388 0.186355 0.158 Uiso 1 1 calc R U . . .
H21H H 0.644155 0.598715 0.211426 0.158 Uiso 1 1 calc R U . . .
H21I H 0.586410 0.556427 0.222618 0.158 Uiso 1 1 calc R U . . .
C221 C 0.4320(4) 0.6730(4) 0.28944(19) 0.079(3) Uani 1 1 d . . . . .
H22A H 0.475369 0.652232 0.293708 0.095 Uiso 1 1 calc R U . . .
H22B H 0.417274 0.690110 0.309094 0.095 Uiso 1 1 calc R U . . .
C222 C 0.3752(6) 0.6362(4) 0.2791(2) 0.088(3) Uani 1 1 d . U . . .
H22C H 0.335869 0.656816 0.269886 0.106 Uiso 1 1 calc R U . . .
H22D H 0.393947 0.612021 0.262910 0.106 Uiso 1 1 calc R U . . .
C223 C 0.3489(7) 0.6048(5) 0.3058(2) 0.109(3) Uani 1 1 d . U . . .
H22E H 0.389413 0.589840 0.317449 0.131 Uiso 1 1 calc R U . . .
H22F H 0.319631 0.574941 0.298201 0.131 Uiso 1 1 calc R U . . .
C224 C 0.3037(7) 0.6409(6) 0.3279(3) 0.126(4) Uani 1 1 d . U . . .
H22G H 0.286546 0.619798 0.345490 0.189 Uiso 1 1 calc R U . . .
H22H H 0.332922 0.670173 0.335630 0.189 Uiso 1 1 calc R U . . .
H22I H 0.263271 0.655303 0.316418 0.189 Uiso 1 1 calc R U . . .
C231 C 0.3850(4) 0.7503(3) 0.25965(14) 0.0597(19) Uani 1 1 d . . . . .
H23A H 0.399185 0.779214 0.245421 0.072 Uiso 1 1 calc R U . . .
H23B H 0.348447 0.728839 0.248971 0.072 Uiso 1 1 calc R U . . .
C232 C 0.3529(5) 0.7744(5) 0.2886(2) 0.088(3) Uani 1 1 d . . . . .
H23C H 0.324480 0.746926 0.299284 0.106 Uiso 1 1 calc R U . . .
H23D H 0.391696 0.784805 0.302818 0.106 Uiso 1 1 calc R U . . .
C233 C 0.3079(6) 0.8210(5) 0.2831(3) 0.109(4) Uani 1 1 d D . . . .
H23E H 0.338820 0.850841 0.276858 0.131 Uiso 1 1 calc R U . . .
H23F H 0.285592 0.830908 0.303066 0.131 Uiso 1 1 calc R U . . .
C234 C 0.2511(5) 0.8160(4) 0.2595(2) 0.093(3) Uani 1 1 d D . . . .
H23G H 0.225185 0.849587 0.258107 0.139 Uiso 1 1 calc R U . . .
H23H H 0.272097 0.807601 0.239322 0.139 Uiso 1 1 calc R U . . .
H23I H 0.218644 0.787585 0.265640 0.139 Uiso 1 1 calc R U . . .
C241 C 0.5114(4) 0.7464(3) 0.27837(16) 0.072(2) Uani 1 1 d D . . . .
H24A H 0.547502 0.720325 0.285065 0.087 Uiso 1 1 calc R U . . .
H24B H 0.495431 0.765273 0.297272 0.087 Uiso 1 1 calc R U . . .
C242 C 0.5487(5) 0.7871(3) 0.2577(2) 0.091(3) Uani 1 1 d D U . . .
H24C H 0.599017 0.789188 0.263839 0.109 Uiso 1 1 calc R U . . .
H24D H 0.546838 0.774649 0.235902 0.109 Uiso 1 1 calc R U . . .
C243 C 0.5171(6) 0.8416(4) 0.2594(3) 0.123(3) Uani 1 1 d D U . . .
H24H H 0.505079 0.848958 0.281331 0.147 Uiso 1 1 calc R U . . .
H24I H 0.472269 0.841285 0.247515 0.147 Uiso 1 1 calc R U . . .
C244 C 0.5617(5) 0.8866(3) 0.2475(2) 0.101(3) Uani 1 1 d D U . . .
H24E H 0.535662 0.920059 0.249798 0.152 Uiso 1 1 calc R U . . .
H24F H 0.605664 0.888485 0.259491 0.152 Uiso 1 1 calc R U . . .
H24G H 0.572736 0.880784 0.225553 0.152 Uiso 1 1 calc R U . . .
N3 N 0.4232(2) 0.75793(18) 0.47375(9) 0.0313(9) Uani 1 1 d . . . . .
C311 C 0.4931(3) 0.7278(2) 0.47372(12) 0.0389(12) Uani 1 1 d D . . . .
H31A H 0.485262 0.693593 0.462896 0.047 Uiso 1 1 calc R U . . .
H31B H 0.527192 0.748325 0.461115 0.047 Uiso 1 1 calc R U . . .
C312 C 0.5273(3) 0.7159(4) 0.50435(15) 0.073(3) Uani 1 1 d D . . . .
H31C H 0.489511 0.714704 0.520230 0.088 Uiso 1 1 calc R U . . .
H31D H 0.547599 0.679717 0.503035 0.088 Uiso 1 1 calc R U . . .
C313 C 0.5833(4) 0.7514(4) 0.51604(15) 0.089(3) Uani 1 1 d D U . . .
H31E H 0.562317 0.785899 0.522166 0.107 Uiso 1 1 calc R U . . .
H31F H 0.618300 0.758104 0.499418 0.107 Uiso 1 1 calc R U . . .
C314 C 0.6210(4) 0.7254(4) 0.54484(14) 0.090(3) Uani 1 1 d D U . . .
H31G H 0.658017 0.749260 0.552478 0.135 Uiso 1 1 calc R U . . .
H31H H 0.586233 0.719272 0.561344 0.135 Uiso 1 1 calc R U . . .
H31I H 0.642101 0.691535 0.538642 0.135 Uiso 1 1 calc R U . . .
C321 C 0.4295(3) 0.8102(2) 0.49017(12) 0.0379(12) Uani 1 1 d . . . . .
H32A H 0.444296 0.803466 0.511869 0.046 Uiso 1 1 calc R U . . .
H32B H 0.382202 0.826953 0.490865 0.046 Uiso 1 1 calc R U . . .
C322 C 0.4812(3) 0.8496(2) 0.47576(12) 0.0355(11) Uani 1 1 d . . . . .
H32C H 0.461268 0.863298 0.456068 0.043 Uiso 1 1 calc R U . . .
H32D H 0.526083 0.831198 0.470903 0.043 Uiso 1 1 calc R U . . .
C323 C 0.4959(3) 0.8959(2) 0.49765(14) 0.0423(13) Uani 1 1 d . . . . .
H32E H 0.450506 0.911506 0.504524 0.051 Uiso 1 1 calc R U . . .
H32F H 0.521016 0.882647 0.516272 0.051 Uiso 1 1 calc R U . . .
C324 C 0.5395(4) 0.9378(3) 0.48237(15) 0.0510(15) Uani 1 1 d . . . . .
H32G H 0.547895 0.966808 0.497059 0.077 Uiso 1 1 calc R U . . .
H32H H 0.584831 0.922583 0.475886 0.077 Uiso 1 1 calc R U . . .
H32I H 0.514364 0.951425 0.464145 0.077 Uiso 1 1 calc R U . . .
C331 C 0.4036(3) 0.7656(2) 0.43982(11) 0.0309(10) Uani 1 1 d . . . . .
H33A H 0.400252 0.730289 0.429878 0.037 Uiso 1 1 calc R U . . .
H33B H 0.442368 0.785197 0.429448 0.037 Uiso 1 1 calc R U . . .
C332 C 0.3348(3) 0.7953(3) 0.43412(13) 0.0472(14) Uani 1 1 d . U . . .
H33C H 0.297080 0.779595 0.447151 0.057 Uiso 1 1 calc R U . . .
H33D H 0.340651 0.832823 0.440340 0.057 Uiso 1 1 calc R U . . .
C333 C 0.3128(4) 0.7927(3) 0.40022(15) 0.0570(16) Uani 1 1 d . U . . .
H33E H 0.278751 0.821816 0.396327 0.068 Uiso 1 1 calc R U . . .
H33F H 0.355078 0.799827 0.387318 0.068 Uiso 1 1 calc R U . . .
C334 C 0.2810(5) 0.7433(4) 0.3895(2) 0.086(2) Uani 1 1 d . U . . .
H33G H 0.269081 0.746356 0.367460 0.129 Uiso 1 1 calc R U . . .
H33H H 0.314579 0.714085 0.392462 0.129 Uiso 1 1 calc R U . . .
H33I H 0.237976 0.736154 0.401503 0.129 Uiso 1 1 calc R U . . .
C341 C 0.3663(3) 0.7270(3) 0.49105(12) 0.0415(13) Uani 1 1 d . . . . .
H34A H 0.323059 0.749040 0.491916 0.050 Uiso 1 1 calc R U . . .
H34B H 0.382462 0.721375 0.512678 0.050 Uiso 1 1 calc R U . . .
C342 C 0.3471(4) 0.6732(4) 0.47715(15) 0.072(2) Uani 1 1 d . U . . .
H34C H 0.331366 0.678054 0.455399 0.086 Uiso 1 1 calc R U . . .
H34D H 0.389330 0.650033 0.477017 0.086 Uiso 1 1 calc R U . . .
C343 C 0.2885(4) 0.6468(4) 0.49572(19) 0.091(2) Uani 1 1 d D U . . .
H34E H 0.294170 0.607774 0.494465 0.109 Uiso 1 1 calc R U . . .
H34F H 0.292925 0.657213 0.517799 0.109 Uiso 1 1 calc R U . . .
C344 C 0.2194(5) 0.6611(5) 0.4846(2) 0.110(3) Uani 1 1 d D U . . .
H34G H 0.183428 0.643172 0.497251 0.165 Uiso 1 1 calc R U . . .
H34H H 0.213198 0.699569 0.486244 0.165 Uiso 1 1 calc R U . . .
H34I H 0.214442 0.650136 0.462913 0.165 Uiso 1 1 calc R U . . .

loop_
_atom_site_aniso_label
_atom_site_aniso_U_11
_atom_site_aniso_U_22
_atom_site_aniso_U_33
_atom_site_aniso_U_23
_atom_site_aniso_U_13
_atom_site_aniso_U_12
P1 0.0268(5) 0.0186(5) 0.0158(4) -0.0016(4) 0.0017(4) 0.0016(4)
Mo1 0.02622(19) 0.0288(2) 0.01579(15) -0.00334(13) 0.00056(13) 0.00479(15)
Mo2 0.02381(19) 0.0299(2) 0.01925(16) -0.00072(14) 0.00270(13) 0.00132(15)
Mo3 0.02856(19) 0.02187(19) 0.01881(16) -0.00086(13) -0.00047(13) -0.00101(15)
Mo4 0.0391(2) 0.02137(19) 0.01706(15) 0.00155(13) 0.00107(14) -0.00067(16)
Mo5 0.0354(2) 0.01932(19) 0.02237(17) -0.00060(13) 0.00554(14) -0.00226(15)
Mo6 0.0340(2) 0.02134(19) 0.02292(17) -0.00539(14) 0.00144(14) 0.00075(16)
Mo7 0.02673(19) 0.02168(19) 0.01876(15) 0.00143(13) 0.00223(13) 0.00292(14)
Mo8 0.02917(19) 0.01753(18) 0.01835(15) -0.00207(12) 0.00417(13) 0.00046(14)
Mo9 0.02532(18) 0.02251(19) 0.02159(16) -0.00319(13) 0.00373(13) 0.00168(14)
O1 0.0273(17) 0.038(2) 0.0264(15) -0.0024(14) -0.0007(12) 0.0053(14)
O2 0.047(2) 0.0237(17) 0.0279(16) 0.0039(13) -0.0009(14) 0.0006(15)
O3 0.046(2) 0.0271(19) 0.0308(17) -0.0075(14) 0.0013(15) 0.0026(16)
O4 0.0312(16) 0.0209(15) 0.0160(12) -0.0032(11) 0.0004(11) 0.0035(12)
O5 0.0282(16) 0.0215(16) 0.0186(13) 0.0005(11) -0.0014(11) 0.0012(12)
O6 0.0332(17) 0.0190(15) 0.0174(13) -0.0003(11) 0.0035(11) 0.0002(12)
O7 0.0255(15) 0.0192(15) 0.0194(13) -0.0011(11) 0.0034(11) 0.0013(12)
O8 0.0266(16) 0.0322(18) 0.0196(14) -0.0022(12) 0.0041(12) 0.0026(13)
O9 0.0285(16) 0.0270(17) 0.0229(14) 0.0002(12) 0.0019(12) -0.0005(13)
O10 0.0360(18) 0.0244(17) 0.0198(14) 0.0009(12) -0.0027(12) -0.0005(14)
O11 0.043(2) 0.0224(17) 0.0210(14) -0.0003(12) 0.0070(13) -0.0022(14)
O12 0.0391(19) 0.0216(17) 0.0260(15) -0.0012(12) 0.0011(13) -0.0020(14)
O13 0.0331(17) 0.0293(18) 0.0188(14) -0.0082(12) -0.0024(12) 0.0052(14)
O14 0.0264(16) 0.0271(17) 0.0188(13) -0.0023(11) 0.0014(11) 0.0013(13)
O15 0.0287(16) 0.0239(16) 0.0208(14) -0.0003(11) 0.0020(12) 0.0023(13)
O16 0.0329(17) 0.0213(16) 0.0189(13) -0.0014(11) -0.0001(12) -0.0023(13)
O17 0.0343(17) 0.0202(16) 0.0206(14) -0.0018(11) 0.0041(12) -0.0011(13)
O18 0.0333(17) 0.0223(16) 0.0252(15) -0.0031(12) 0.0061(13) -0.0027(13)
O19 0.0287(16) 0.0252(17) 0.0241(14) -0.0036(12) 0.0028(12) 0.0001(13)
O20 0.0294(16) 0.0210(16) 0.0209(14) 0.0012(11) 0.0046(11) 0.0001(12)
O21 0.0285(16) 0.0204(16) 0.0254(14) -0.0042(12) 0.0060(12) 0.0000(12)
O22 0.0303(17) 0.0262(17) 0.0192(13) -0.0013(12) 0.0015(12) 0.0018(13)
O23 0.0337(18) 0.043(2) 0.0182(14) -0.0027(13) 0.0009(12) 0.0063(15)
O24 0.0312(18) 0.043(2) 0.0239(15) 0.0012(14) 0.0040(13) -0.0014(15)
O25 0.0325(18) 0.0299(18) 0.0261(15) 0.0002(13) -0.0005(13) -0.0046(14)
O26 0.043(2) 0.037(2) 0.0191(14) 0.0025(13) 0.0006(13) -0.0014(16)
O27 0.047(2) 0.0288(19) 0.0286(16) 0.0016(13) 0.0080(15) -0.0071(16)
O28 0.042(2) 0.0292(19) 0.0338(18) -0.0062(14) -0.0009(15) -0.0057(15)
O29 0.0384(19) 0.0291(18) 0.0255(15) 0.0051(13) -0.0001(13) 0.0048(15)
O30 0.0403(19) 0.0202(16) 0.0268(15) -0.0018(12) 0.0062(13) 0.0004(14)
O31 0.0272(17) 0.036(2) 0.0323(17) -0.0058(14) 0.0041(13) 0.0023(14)
C1A 0.051(3) 0.045(4) 0.053(3) -0.028(3) -0.018(3) 0.017(3)
C2A 0.045(3) 0.055(4) 0.040(3) -0.027(3) -0.014(2) 0.017(3)
C3A 0.036(3) 0.034(3) 0.029(2) -0.0079(19) -0.0007(19) 0.011(2)
C4A 0.028(3) 0.046(4) 0.066(4) 0.000(3) -0.009(3) 0.001(2)
C5A 0.033(3) 0.035(3) 0.059(4) -0.001(3) -0.006(2) -0.002(2)
C6A 0.031(2) 0.024(2) 0.035(2) -0.0026(18) -0.0018(19) 0.0016(19)
C7A 0.056(4) 0.028(3) 0.040(3) 0.009(2) -0.005(2) -0.007(2)
C8A 0.054(3) 0.028(3) 0.032(2) 0.002(2) 0.001(2) -0.001(2)
C9A 0.045(3) 0.019(2) 0.033(2) -0.0023(18) -0.001(2) 0.000(2)
C10A 0.042(3) 0.029(3) 0.046(3) -0.002(2) -0.013(2) 0.009(2)
C11A 0.048(3) 0.022(3) 0.058(3) -0.005(2) -0.002(3) 0.009(2)
C12A 0.041(3) 0.037(3) 0.049(3) -0.014(2) -0.005(2) 0.018(2)
C13A 0.037(3) 0.033(3) 0.040(3) -0.009(2) -0.008(2) 0.014(2)
C14A 0.043(3) 0.027(3) 0.043(3) -0.003(2) -0.007(2) 0.014(2)
C15A 0.041(3) 0.021(2) 0.053(3) -0.007(2) -0.005(2) 0.010(2)
C16A 0.040(3) 0.026(3) 0.052(3) -0.015(2) -0.013(2) 0.012(2)
C17A 0.041(3) 0.033(3) 0.042(3) -0.007(2) -0.005(2) 0.018(2)
C18A 0.035(3) 0.031(3) 0.049(3) -0.007(2) -0.003(2) 0.009(2)
N1A 0.034(2) 0.031(2) 0.0253(18) -0.0116(16) -0.0011(15) 0.0068(17)
N2A 0.032(2) 0.031(2) 0.0237(17) -0.0019(15) -0.0031(15) 0.0018(17)
N3A 0.044(2) 0.0195(19) 0.0272(18) 0.0010(15) 0.0018(16) -0.0038(17)
N4A 0.039(2) 0.039(3) 0.033(2) -0.0128(18) -0.0043(17) 0.0114(19)
N5A 0.035(2) 0.029(2) 0.034(2) -0.0065(17) -0.0093(17) 0.0043(18)
N6A 0.052(3) 0.019(2) 0.040(2) 0.0031(17) -0.001(2) -0.0011(19)
C1B 0.039(3) 0.029(3) 0.067(4) 0.004(3) -0.015(3) 0.001(2)
C2B 0.070(5) 0.041(4) 0.074(5) 0.002(3) -0.022(4) 0.015(3)
Cl1B 0.0572(10) 0.0643(11) 0.0596(10) 0.0169(8) 0.0045(8) 0.0053(8)
Cl2B 0.0426(8) 0.0483(9) 0.0622(9) 0.0082(7) -0.0089(7) 0.0005(6)
C1C 0.085(4) 0.082(5) 0.057(4) 0.021(4) 0.009(4) -0.013(4)
C2C 0.116(6) 0.093(7) 0.046(4) 0.013(4) -0.002(4) 0.030(5)
Cl1C 0.119(2) 0.154(3) 0.0978(19) 0.0397(19) 0.0199(16) 0.056(2)
Cl2C 0.0923(16) 0.0918(17) 0.0732(13) -0.0049(12) 0.0168(11) -0.0398(13)
N1 0.028(2) 0.033(2) 0.048(3) 0.0076(19) 0.0046(18) -0.0004(18)
C111 0.031(3) 0.041(3) 0.046(3) 0.004(2) 0.002(2) 0.000(2)
C112 0.031(3) 0.039(3) 0.064(4) 0.000(3) 0.007(3) -0.001(2)
C113 0.095(6) 0.046(4) 0.074(5) -0.009(4) -0.029(4) -0.002(4)
C114 0.060(4) 0.053(4) 0.066(4) -0.008(3) -0.001(3) -0.009(3)
C121 0.029(3) 0.034(3) 0.070(4) 0.005(3) 0.007(3) 0.003(2)
C122 0.037(3) 0.041(3) 0.067(4) -0.010(3) 0.011(3) -0.001(3)
C123 0.050(4) 0.038(4) 0.109(5) -0.016(4) 0.040(4) -0.007(3)
C124 0.085(6) 0.112(8) 0.098(5) -0.049(5) 0.053(5) -0.036(6)
C131 0.041(3) 0.031(3) 0.043(3) 0.007(2) 0.002(2) 0.003(2)
C132 0.036(3) 0.038(3) 0.043(3) 0.004(2) 0.005(2) 0.004(2)
C133 0.058(4) 0.051(4) 0.037(3) 0.000(3) -0.007(3) 0.018(3)
C134 0.093(6) 0.086(6) 0.050(4) -0.006(4) 0.001(4) 0.050(5)
C141 0.032(3) 0.036(3) 0.052(3) 0.011(2) -0.006(2) -0.006(2)
C142 0.036(3) 0.045(4) 0.063(4) 0.013(3) -0.008(3) -0.007(3)
C143 0.054(4) 0.046(4) 0.049(3) 0.009(3) -0.016(3) -0.005(3)
C144 0.073(5) 0.060(5) 0.055(4) -0.003(3) -0.006(3) -0.002(4)
N2 0.054(3) 0.097(5) 0.032(2) -0.010(3) -0.020(2) 0.012(3)
C211 0.053(4) 0.073(5) 0.040(3) -0.007(3) -0.021(3) 0.007(3)
C212 0.076(5) 0.121(8) 0.047(4) -0.010(4) -0.027(4) 0.030(5)
C213 0.078(5) 0.100(6) 0.062(4) -0.017(4) -0.022(4) 0.033(5)
C214 0.096(6) 0.127(8) 0.093(6) -0.021(6) -0.022(5) 0.049(6)
C221 0.060(5) 0.122(8) 0.055(4) 0.017(5) -0.017(4) 0.018(5)
C222 0.106(7) 0.096(6) 0.063(5) 0.020(4) -0.003(5) 0.016(5)
C223 0.126(7) 0.126(7) 0.075(5) 0.009(5) -0.001(5) 0.020(6)
C224 0.140(8) 0.141(9) 0.096(7) -0.001(7) 0.005(6) 0.016(7)
C231 0.064(4) 0.083(5) 0.033(3) -0.013(3) -0.011(3) 0.011(4)
C232 0.056(5) 0.136(9) 0.072(5) -0.043(6) -0.010(4) 0.024(5)
C233 0.125(10) 0.114(10) 0.087(7) -0.014(7) 0.007(7) 0.013(8)
C234 0.106(8) 0.071(6) 0.101(8) 0.000(5) 0.015(6) 0.019(6)
C241 0.060(5) 0.113(7) 0.044(4) -0.025(4) -0.011(3) -0.007(5)
C242 0.090(6) 0.105(7) 0.077(5) -0.010(5) -0.018(5) 0.015(5)
C243 0.111(7) 0.129(7) 0.128(7) 0.017(6) 0.008(6) 0.023(6)
C244 0.088(6) 0.119(8) 0.098(6) -0.030(6) -0.016(5) -0.007(6)
N3 0.030(2) 0.040(2) 0.0246(18) -0.0007(16) 0.0080(15) -0.0030(18)
C311 0.030(3) 0.044(3) 0.043(3) 0.013(2) 0.006(2) 0.004(2)
C312 0.047(4) 0.117(7) 0.057(4) 0.043(5) 0.008(3) 0.011(4)
C313 0.054(4) 0.172(9) 0.042(3) 0.011(5) -0.001(3) 0.024(5)
C314 0.052(4) 0.186(9) 0.032(3) 0.002(4) -0.002(3) 0.039(5)
C321 0.032(3) 0.052(3) 0.030(2) -0.011(2) 0.007(2) -0.001(2)
C322 0.039(3) 0.035(3) 0.033(2) -0.005(2) 0.003(2) 0.003(2)
C323 0.041(3) 0.041(3) 0.045(3) -0.014(2) -0.001(2) 0.005(2)
C324 0.057(4) 0.039(3) 0.057(4) -0.015(3) -0.003(3) 0.002(3)
C331 0.038(3) 0.030(3) 0.025(2) -0.0020(18) 0.0060(18) 0.000(2)
C332 0.036(3) 0.073(4) 0.033(3) -0.002(3) 0.003(2) 0.010(3)
C333 0.048(3) 0.083(5) 0.040(3) 0.001(3) -0.005(3) 0.011(3)
C334 0.073(5) 0.117(7) 0.068(5) -0.014(5) -0.003(4) 0.008(5)
C341 0.034(3) 0.063(4) 0.027(2) 0.005(2) 0.009(2) -0.013(3)
C342 0.081(5) 0.101(6) 0.033(3) 0.012(3) 0.002(3) -0.061(4)
C343 0.084(5) 0.132(6) 0.056(4) 0.035(4) -0.008(3) -0.063(5)
C344 0.092(5) 0.160(7) 0.077(5) 0.013(5) 0.013(4) -0.032(5)

loop_
_atom_type_symbol
_atom_type_description
_atom_type_scat_dispersion_real
_atom_type_scat_dispersion_imag
_atom_type_scat_source
C C 0.0033 0.0016 'International Tables Vol C Tables 4.2.6.8 and 6.1.1.4'
H H 0.0000 0.0000 'International Tables Vol C Tables 4.2.6.8 and 6.1.1.4'
N N 0.0061 0.0033 'International Tables Vol C Tables 4.2.6.8 and 6.1.1.4'
O O 0.0106 0.0060 'International Tables Vol C Tables 4.2.6.8 and 6.1.1.4'
P P 0.1023 0.0942 'International Tables Vol C Tables 4.2.6.8 and 6.1.1.4'
Mo Mo -1.6832 0.6857 'International Tables Vol C Tables 4.2.6.8 and 6.1.1.4'
Cl Cl 0.1484 0.1585 'International Tables Vol C Tables 4.2.6.8 and 6.1.1.4'

loop_
_geom_angle_atom_site_label_1
_geom_angle_atom_site_label_2
_geom_angle_atom_site_label_3
_geom_angle
_geom_angle_site_symmetry_1
_geom_angle_site_symmetry_3
_geom_angle_publ_flag
O5 P1 O4 110.47(17) . . ?
O5 P1 O6 110.68(17) . . ?
O4 P1 O6 110.84(18) . . ?
O5 P1 O7 107.84(18) . . ?
O4 P1 O7 108.69(17) . . ?
O6 P1 O7 108.23(17) . . ?
O23 Mo1 O14 103.54(15) . . ?
O23 Mo1 O8 102.81(15) . . ?
O14 Mo1 O8 93.72(14) . . ?
O23 Mo1 O13 99.69(16) . . ?
O14 Mo1 O13 99.96(14) . . ?
O8 Mo1 O13 150.07(14) . . ?
O23 Mo1 N1A 88.91(16) . . ?
O14 Mo1 N1A 167.17(14) . . ?
O8 Mo1 N1A 80.29(15) . . ?
O13 Mo1 N1A 80.66(15) . . ?
O23 Mo1 O4 167.28(15) . . ?
O14 Mo1 O4 87.88(12) . . ?
O8 Mo1 O4 81.71(12) . . ?
O13 Mo1 O4 72.41(12) . . ?
N1A Mo1 O4 80.07(12) . . ?
O1 Mo2 O24 103.90(17) . . ?
O1 Mo2 O8 95.04(15) . . ?
O24 Mo2 O8 101.23(15) . . ?
O1 Mo2 O9 98.65(15) . . ?
O24 Mo2 O9 96.33(15) . . ?
O8 Mo2 O9 154.41(13) . . ?
O1 Mo2 O15 163.61(15) . . ?
O24 Mo2 O15 92.27(15) . . ?
O8 Mo2 O15 78.95(13) . . ?
O9 Mo2 O15 81.92(13) . . ?
O1 Mo2 O5 88.34(14) . . ?
O24 Mo2 O5 164.79(15) . . ?
O8 Mo2 O5 86.39(12) . . ?
O9 Mo2 O5 72.57(12) . . ?
O15 Mo2 O5 76.15(11) . . ?
O25 Mo3 O16 103.40(16) . . ?
O25 Mo3 O10 103.20(15) . . ?
O16 Mo3 O10 93.04(15) . . ?
O25 Mo3 O9 98.30(15) . . ?
O16 Mo3 O9 101.19(14) . . ?
O10 Mo3 O9 150.67(14) . . ?
O25 Mo3 N2A 89.52(16) . . ?
O16 Mo3 N2A 165.98(15) . . ?
O10 Mo3 N2A 78.52(15) . . ?
O9 Mo3 N2A 81.98(15) . . ?
O25 Mo3 O5 166.82(14) . . ?
O16 Mo3 O5 88.36(12) . . ?
O10 Mo3 O5 81.77(12) . . ?
O9 Mo3 O5 73.22(13) . . ?
N2A Mo3 O5 79.43(13) . . ?
O26 Mo4 O2 102.79(17) . . ?
O26 Mo4 O10 99.94(15) . . ?
O2 Mo4 O10 96.55(16) . . ?
O26 Mo4 O11 97.35(15) . . ?
O2 Mo4 O11 99.01(16) . . ?
O10 Mo4 O11 153.52(13) . . ?
O26 Mo4 O17 92.52(15) . . ?
O2 Mo4 O17 164.54(13) . . ?
O10 Mo4 O17 78.42(13) . . ?
O11 Mo4 O17 80.94(13) . . ?
O26 Mo4 O6 166.35(15) . . ?
O2 Mo4 O6 88.51(14) . . ?
O10 Mo4 O6 86.15(12) . . ?
O11 Mo4 O6 73.02(12) . . ?
O17 Mo4 O6 76.64(11) . . ?
O27 Mo5 O18 103.38(17) . . ?
O27 Mo5 O12 103.58(16) . . ?
O18 Mo5 O12 93.21(14) . . ?
O27 Mo5 O11 99.50(16) . . ?
O18 Mo5 O11 101.10(15) . . ?
O12 Mo5 O11 149.16(15) . . ?
O27 Mo5 N3A 88.93(17) . . ?
O18 Mo5 N3A 166.94(15) . . ?
O12 Mo5 N3A 79.48(15) . . ?
O11 Mo5 N3A 80.78(15) . . ?
O27 Mo5 O6 167.19(15) . . ?
O18 Mo5 O6 88.10(13) . . ?
O12 Mo5 O6 81.11(13) . . ?
O11 Mo5 O6 72.32(12) . . ?
N3A Mo5 O6 80.13(13) . . ?
O28 Mo6 O3 103.90(18) . . ?
O28 Mo6 O12 99.96(16) . . ?
O3 Mo6 O12 95.39(16) . . ?
O28 Mo6 O13 97.87(16) . . ?
O3 Mo6 O13 99.44(15) . . ?
O12 Mo6 O13 153.30(14) . . ?
O28 Mo6 O19 92.02(15) . . ?
O3 Mo6 O19 163.74(15) . . ?
O12 Mo6 O19 78.33(13) . . ?
O13 Mo6 O19 81.34(12) . . ?
O28 Mo6 O4 166.02(15) . . ?
O3 Mo6 O4 87.86(15) . . ?
O12 Mo6 O4 86.19(12) . . ?
O13 Mo6 O4 72.39(12) . . ?
O19 Mo6 O4 76.84(11) . . ?
O29 Mo7 O15 104.94(16) . . ?
O29 Mo7 O20 102.56(15) . . ?
O15 Mo7 O20 101.61(14) . . ?
O29 Mo7 O22 98.37(15) . . ?
O15 Mo7 O22 152.79(14) . . ?
O20 Mo7 O22 86.55(13) . . ?
O29 Mo7 O14 99.59(15) . . ?
O15 Mo7 O14 84.94(13) . . ?
O20 Mo7 O14 154.30(13) . . ?
O22 Mo7 O14 77.43(12) . . ?
O29 Mo7 O7 169.71(14) . . ?
O15 Mo7 O7 85.35(13) . . ?
O20 Mo7 O7 75.00(12) . . ?
O22 Mo7 O7 71.62(12) . . ?
O14 Mo7 O7 80.89(11) . . ?
O30 Mo8 O17 103.82(15) . . ?
O30 Mo8 O21 102.36(15) . . ?
O17 Mo8 O21 101.45(15) . . ?
O30 Mo8 O20 98.18(14) . . ?
O17 Mo8 O20 154.12(13) . . ?
O21 Mo8 O20 86.76(13) . . ?
O30 Mo8 O16 98.38(15) . . ?
O17 Mo8 O16 85.77(14) . . ?
O21 Mo8 O16 155.60(12) . . ?
O20 Mo8 O16 77.63(12) . . ?
O30 Mo8 O7 170.20(13) . . ?
O17 Mo8 O7 85.92(12) . . ?
O21 Mo8 O7 76.37(12) . . ?
O20 Mo8 O7 72.09(11) . . ?
O16 Mo8 O7 81.00(11) . . ?
O31 Mo9 O19 104.16(16) . . ?
O31 Mo9 O22 101.75(16) . . ?
O19 Mo9 O22 100.78(14) . . ?
O31 Mo9 O18 100.25(15) . . ?
O19 Mo9 O18 86.13(14) . . ?
O22 Mo9 O18 154.48(14) . . ?
O31 Mo9 O21 98.20(15) . . ?
O19 Mo9 O21 154.28(14) . . ?
O22 Mo9 O21 86.72(13) . . ?
O18 Mo9 O21 77.46(13) . . ?
O31 Mo9 O7 169.90(14) . . ?
O19 Mo9 O7 85.91(13) . . ?
O22 Mo9 O7 75.15(12) . . ?
O18 Mo9 O7 80.95(12) . . ?
O21 Mo9 O7 72.17(11) . . ?
P1 O4 Mo6 129.65(17) . . ?
P1 O4 Mo1 125.54(18) . . ?
Mo6 O4 Mo1 91.69(10) . . ?
P1 O5 Mo2 130.25(16) . . ?
P1 O5 Mo3 125.63(17) . . ?
Mo2 O5 Mo3 91.71(11) . . ?
P1 O6 Mo4 130.31(18) . . ?
P1 O6 Mo5 124.99(18) . . ?
Mo4 O6 Mo5 91.56(10) . . ?
P1 O7 Mo8 125.50(16) . . ?
P1 O7 Mo9 124.84(17) . . ?
Mo8 O7 Mo9 90.20(10) . . ?
P1 O7 Mo7 124.93(16) . . ?
Mo8 O7 Mo7 90.34(10) . . ?
Mo9 O7 Mo7 90.21(10) . . ?
Mo1 O8 Mo2 152.16(18) . . ?
Mo3 O9 Mo2 122.47(18) . . ?
Mo3 O10 Mo4 153.37(19) . . ?
Mo5 O11 Mo4 123.08(16) . . ?
Mo5 O12 Mo6 153.20(19) . . ?
Mo1 O13 Mo6 123.47(16) . . ?
Mo1 O14 Mo7 144.42(18) . . ?
Mo7 O15 Mo2 155.28(19) . . ?
Mo3 O16 Mo8 143.89(18) . . ?
Mo8 O17 Mo4 153.77(17) . . ?
Mo5 O18 Mo9 144.31(17) . . ?
Mo9 O19 Mo6 154.21(18) . . ?
Mo7 O20 Mo8 122.56(16) . . ?
Mo8 O21 Mo9 121.27(16) . . ?
Mo9 O22 Mo7 123.01(17) . . ?
C2A C1A N4A 106.6(5) . . ?
C1A C2A N1A 109.2(5) . . ?
N1A C3A N4A 110.4(4) . . ?
C5A C4A N5A 106.9(5) . . ?
C4A C5A N2A 109.1(5) . . ?
N2A C6A N5A 110.6(5) . . ?
C8A C7A N6A 105.7(5) . . ?
C7A C8A N3A 109.3(5) . . ?
N3A C9A N6A 110.0(5) . . ?
N5A C10A C13A 112.3(4) . . ?
N6A C11A C15A 110.4(4) . . ?
N4A C12A C17A 110.4(4) . . ?
C14A C13A C18A 119.5(5) . . ?
C14A C13A C10A 121.1(5) . . ?
C18A C13A C10A 119.4(5) . . ?
C13A C14A C15A 121.3(5) . . ?
C16A C15A C14A 118.5(6) . . ?
C16A C15A C11A 121.6(5) . . ?
C14A C15A C11A 119.8(5) . . ?
C15A C16A C17A 121.1(5) . . ?
C18A C17A C16A 119.8(5) . . ?
C18A C17A C12A 120.9(6) . . ?
C16A C17A C12A 119.3(5) . . ?
C17A C18A C13A 119.8(6) . . ?
C3A N1A C2A 106.6(4) . . ?
C3A N1A Mo1 127.6(3) . . ?
C2A N1A Mo1 125.8(3) . . ?
C6A N2A C5A 106.1(4) . . ?
C6A N2A Mo3 126.0(3) . . ?
C5A N2A Mo3 127.7(4) . . ?
C9A N3A C8A 106.7(4) . . ?
C9A N3A Mo5 126.0(3) . . ?
C8A N3A Mo5 127.2(3) . . ?
C3A N4A C1A 107.2(5) . . ?
C3A N4A C12A 126.7(4) . . ?
C1A N4A C12A 126.0(5) . . ?
C6A N5A C4A 107.2(5) . . ?
C6A N5A C10A 125.7(5) . . ?
C4A N5A C10A 127.0(5) . . ?
C9A N6A C7A 108.3(5) . . ?
C9A N6A C11A 125.1(5) . . ?
C7A N6A C11A 126.5(5) . . ?
C2B C1B Cl1B 112.8(5) . . ?
C1B C2B Cl2B 113.3(5) . . ?
C2C C1C Cl1C 111.8(6) . . ?
C1C C2C Cl2C 114.0(6) . . ?
C141 N1 C111 108.6(4) . . ?
C141 N1 C121 109.8(4) . . ?
C111 N1 C121 111.0(4) . . ?
C141 N1 C131 111.0(4) . . ?
C111 N1 C131 108.3(4) . . ?
C121 N1 C131 108.1(4) . . ?
C112 C111 N1 116.0(5) . . ?
C111 C112 C113 110.0(5) . . ?
C114 C113 C112 113.0(6) . . ?
C122 C121 N1 115.4(5) . . ?
C121 C122 C123 109.7(6) . . ?
C124 C123 C122 111.3(7) . . ?
C132 C131 N1 115.0(4) . . ?
C133 C132 C131 109.4(5) . . ?
C132 C133 C134 110.2(6) . . ?
N1 C141 C142 115.9(5) . . ?
C143 C142 C141 111.0(5) . . ?
C144 C143 C142 114.6(6) . . ?
C221 N2 C241 107.3(5) . . ?
C221 N2 C231 111.4(6) . . ?
C241 N2 C231 112.6(6) . . ?
C221 N2 C211 110.7(7) . . ?
C241 N2 C211 108.7(5) . . ?
C231 N2 C211 106.1(4) . . ?
C212 C211 N2 115.2(5) . . ?
C213 C212 C211 111.1(6) . . ?
C214 C213 C212 112.9(7) . . ?
C222 C221 N2 113.2(6) . . ?
C223 C222 C221 110.0(9) . . ?
C222 C223 C224 110.1(10) . . ?
C232 C231 N2 113.7(6) . . ?
C233 C232 C231 114.8(9) . . ?
C232 C233 C234 117.6(9) . . ?
N2 C241 C242 120.2(6) . . ?
C243 C242 C241 113.7(8) . . ?
C242 C243 C244 116.8(8) . . ?
C321 N3 C331 111.1(4) . . ?
C321 N3 C341 106.0(4) . . ?
C331 N3 C341 111.3(4) . . ?
C321 N3 C311 111.7(4) . . ?
C331 N3 C311 105.9(4) . . ?
C341 N3 C311 110.9(4) . . ?
C312 C311 N3 118.3(5) . . ?
C313 C312 C311 119.3(6) . . ?
C312 C313 C314 109.9(7) . . ?
N3 C321 C322 115.5(4) . . ?
C321 C322 C323 111.3(4) . . ?
C324 C323 C322 111.7(5) . . ?
N3 C331 C332 115.3(4) . . ?
C333 C332 C331 111.7(5) . . ?
C334 C333 C332 116.9(7) . . ?
N3 C341 C342 115.5(5) . . ?
C343 C342 C341 110.9(7) . . ?
C344 C343 C342 112.3(8) . . ?

loop_
_geom_bond_atom_site_label_1
_geom_bond_atom_site_label_2
_geom_bond_distance
_geom_bond_site_symmetry_2
_geom_bond_publ_flag
P1 O5 1.530(3) . ?
P1 O4 1.531(3) . ?
P1 O6 1.534(3) . ?
P1 O7 1.560(3) . ?
Mo1 O23 1.702(3) . ?
Mo1 O14 1.789(3) . ?
Mo1 O8 1.873(3) . ?
Mo1 O13 1.881(3) . ?
Mo1 N1A 2.265(4) . ?
Mo1 O4 2.375(3) . ?
Mo2 O1 1.710(3) . ?
Mo2 O24 1.711(3) . ?
Mo2 O8 1.930(3) . ?
Mo2 O9 1.957(3) . ?
Mo2 O15 2.210(3) . ?
Mo2 O5 2.329(3) . ?
Mo3 O25 1.697(3) . ?
Mo3 O16 1.791(3) . ?
Mo3 O10 1.878(3) . ?
Mo3 O9 1.878(3) . ?
Mo3 N2A 2.265(4) . ?
Mo3 O5 2.356(3) . ?
Mo4 O26 1.710(3) . ?
Mo4 O2 1.714(4) . ?
Mo4 O10 1.920(3) . ?
Mo4 O11 1.951(4) . ?
Mo4 O17 2.223(3) . ?
Mo4 O6 2.311(3) . ?
Mo5 O27 1.697(4) . ?
Mo5 O18 1.791(3) . ?
Mo5 O12 1.868(3) . ?
Mo5 O11 1.881(3) . ?
Mo5 N3A 2.245(4) . ?
Mo5 O6 2.389(3) . ?
Mo6 O28 1.702(4) . ?
Mo6 O3 1.707(4) . ?
Mo6 O12 1.943(3) . ?
Mo6 O13 1.951(3) . ?
Mo6 O19 2.216(3) . ?
Mo6 O4 2.329(3) . ?
Mo7 O29 1.701(3) . ?
Mo7 O15 1.769(3) . ?
Mo7 O20 1.834(3) . ?
Mo7 O22 2.051(3) . ?
Mo7 O14 2.081(3) . ?
Mo7 O7 2.412(3) . ?
Mo8 O30 1.699(3) . ?
Mo8 O17 1.772(3) . ?
Mo8 O21 1.836(3) . ?
Mo8 O20 2.047(3) . ?
Mo8 O16 2.075(3) . ?
Mo8 O7 2.389(3) . ?
Mo9 O31 1.698(3) . ?
Mo9 O19 1.765(3) . ?
Mo9 O22 1.833(3) . ?
Mo9 O18 2.059(3) . ?
Mo9 O21 2.061(3) . ?
Mo9 O7 2.409(3) . ?
C1A C2A 1.352(8) . ?
C1A N4A 1.376(7) . ?
C2A N1A 1.368(6) . ?
C3A N1A 1.326(6) . ?
C3A N4A 1.346(6) . ?
C4A C5A 1.351(8) . ?
C4A N5A 1.368(8) . ?
C5A N2A 1.374(7) . ?
C6A N2A 1.327(7) . ?
C6A N5A 1.348(6) . ?
C7A C8A 1.351(8) . ?
C7A N6A 1.380(7) . ?
C8A N3A 1.372(6) . ?
C9A N3A 1.325(6) . ?
C9A N6A 1.334(7) . ?
C10A N5A 1.463(7) . ?
C10A C13A 1.516(7) . ?
C11A N6A 1.480(7) . ?
C11A C15A 1.490(8) . ?
C12A N4A 1.475(7) . ?
C12A C17A 1.503(8) . ?
C13A C14A 1.368(8) . ?
C13A C18A 1.410(8) . ?
C14A C15A 1.419(8) . ?
C15A C16A 1.368(8) . ?
C16A C17A 1.404(9) . ?
C17A C18A 1.385(8) . ?
C1B C2B 1.490(9) . ?
C1B Cl1B 1.788(7) . ?
C2B Cl2B 1.785(7) . ?
C1C C2C 1.528(12) . ?
C1C Cl1C 1.764(9) . ?
C2C Cl2C 1.756(8) . ?
N1 C141 1.509(7) . ?
N1 C111 1.528(7) . ?
N1 C121 1.531(7) . ?
N1 C131 1.535(7) . ?
C111 C112 1.504(8) . ?
C112 C113 1.524(9) . ?
C113 C114 1.518(10) . ?
C121 C122 1.516(9) . ?
C122 C123 1.533(8) . ?
C123 C124 1.500(12) . ?
C131 C132 1.533(7) . ?
C132 C133 1.517(8) . ?
C133 C134 1.540(9) . ?
C141 C142 1.530(8) . ?
C142 C143 1.521(9) . ?
C143 C144 1.489(10) . ?
N2 C221 1.500(11) . ?
N2 C241 1.516(9) . ?
N2 C231 1.521(9) . ?
N2 C211 1.536(8) . ?
C211 C212 1.524(10) . ?
C212 C213 1.517(11) . ?
C213 C214 1.507(12) . ?
C221 C222 1.488(13) . ?
C222 C223 1.484(13) . ?
C223 C224 1.570(15) . ?
C231 C232 1.514(10) . ?
C232 C233 1.470(14) . ?
C233 C234 1.481(8) . ?
C241 C242 1.530(11) . ?
C242 C243 1.498(8) . ?
C243 C244 1.504(8) . ?
N3 C321 1.501(7) . ?
N3 C331 1.519(6) . ?
N3 C341 1.523(6) . ?
N3 C311 1.525(7) . ?
C311 C312 1.500(6) . ?
C312 C313 1.475(8) . ?
C313 C314 1.574(7) . ?
C321 C322 1.524(8) . ?
C322 C323 1.526(7) . ?
C323 C324 1.492(9) . ?
C331 C332 1.520(8) . ?
C332 C333 1.519(8) . ?
C333 C334 1.458(12) . ?
C341 C342 1.526(10) . ?
C342 C343 1.519(9) . ?
C343 C344 1.438(8) . ?

loop_
_geom_torsion_atom_site_label_1
_geom_torsion_atom_site_label_2
_geom_torsion_atom_site_label_3
_geom_torsion_atom_site_label_4
_geom_torsion
_geom_torsion_site_symmetry_1
_geom_torsion_site_symmetry_2
_geom_torsion_site_symmetry_3
_geom_torsion_site_symmetry_4
_geom_torsion_publ_flag
O5 P1 O4 Mo6 168.17(19) . . . . ?
O6 P1 O4 Mo6 45.1(3) . . . . ?
O7 P1 O4 Mo6 -73.7(2) . . . . ?
O5 P1 O4 Mo1 -62.1(2) . . . . ?
O6 P1 O4 Mo1 174.82(18) . . . . ?
O7 P1 O4 Mo1 56.0(2) . . . . ?
O4 P1 O5 Mo2 44.0(3) . . . . ?
O6 P1 O5 Mo2 167.2(2) . . . . ?
O7 P1 O5 Mo2 -74.6(2) . . . . ?
O4 P1 O5 Mo3 174.93(18) . . . . ?
O6 P1 O5 Mo3 -61.9(2) . . . . ?
O7 P1 O5 Mo3 56.3(2) . . . . ?
O5 P1 O6 Mo4 44.2(3) . . . . ?
O4 P1 O6 Mo4 167.1(2) . . . . ?
O7 P1 O6 Mo4 -73.8(3) . . . . ?
O5 P1 O6 Mo5 173.80(18) . . . . ?
O4 P1 O6 Mo5 -63.3(2) . . . . ?
O7 P1 O6 Mo5 55.8(2) . . . . ?
O5 P1 O7 Mo8 -67.5(2) . . . . ?
O4 P1 O7 Mo8 172.70(18) . . . . ?
O6 P1 O7 Mo8 52.3(2) . . . . ?
O5 P1 O7 Mo9 172.38(16) . . . . ?
O4 P1 O7 Mo9 52.6(2) . . . . ?
O6 P1 O7 Mo9 -67.8(2) . . . . ?
O5 P1 O7 Mo7 53.0(2) . . . . ?
O4 P1 O7 Mo7 -66.8(2) . . . . ?
O6 P1 O7 Mo7 172.72(18) . . . . ?
O23 Mo1 O8 Mo2 138.6(4) . . . . ?
O14 Mo1 O8 Mo2 33.8(4) . . . . ?
O13 Mo1 O8 Mo2 -83.6(5) . . . . ?
N1A Mo1 O8 Mo2 -134.8(4) . . . . ?
O4 Mo1 O8 Mo2 -53.5(4) . . . . ?
O25 Mo3 O9 Mo2 168.3(2) . . . . ?
O16 Mo3 O9 Mo2 -86.2(2) . . . . ?
O10 Mo3 O9 Mo2 31.4(4) . . . . ?
N2A Mo3 O9 Mo2 80.0(2) . . . . ?
O5 Mo3 O9 Mo2 -1.35(17) . . . . ?
O25 Mo3 O10 Mo4 141.1(4) . . . . ?
O16 Mo3 O10 Mo4 36.5(4) . . . . ?
O9 Mo3 O10 Mo4 -82.9(5) . . . . ?
N2A Mo3 O10 Mo4 -132.2(4) . . . . ?
O5 Mo3 O10 Mo4 -51.4(4) . . . . ?
O27 Mo5 O11 Mo4 168.4(2) . . . . ?
O18 Mo5 O11 Mo4 -85.8(2) . . . . ?
O12 Mo5 O11 Mo4 30.3(4) . . . . ?
N3A Mo5 O11 Mo4 81.0(2) . . . . ?
O6 Mo5 O11 Mo4 -1.47(17) . . . . ?
O27 Mo5 O12 Mo6 138.6(5) . . . . ?
O18 Mo5 O12 Mo6 34.0(5) . . . . ?
O11 Mo5 O12 Mo6 -84.1(5) . . . . ?
N3A Mo5 O12 Mo6 -135.1(5) . . . . ?
O6 Mo5 O12 Mo6 -53.6(4) . . . . ?
O23 Mo1 O13 Mo6 167.7(2) . . . . ?
O14 Mo1 O13 Mo6 -86.6(2) . . . . ?
O8 Mo1 O13 Mo6 29.3(4) . . . . ?
N1A Mo1 O13 Mo6 80.4(2) . . . . ?
O4 Mo1 O13 Mo6 -2.03(16) . . . . ?
O23 Mo1 O14 Mo7 -128.1(3) . . . . ?
O8 Mo1 O14 Mo7 -24.0(3) . . . . ?
O13 Mo1 O14 Mo7 129.3(3) . . . . ?
N1A Mo1 O14 Mo7 37.6(9) . . . . ?
O4 Mo1 O14 Mo7 57.6(3) . . . . ?
O29 Mo7 O15 Mo2 -135.1(4) . . . . ?
O20 Mo7 O15 Mo2 118.4(4) . . . . ?
O22 Mo7 O15 Mo2 13.0(6) . . . . ?
O14 Mo7 O15 Mo2 -36.5(4) . . . . ?
O7 Mo7 O15 Mo2 44.7(4) . . . . ?
O25 Mo3 O16 Mo8 -129.7(3) . . . . ?
O10 Mo3 O16 Mo8 -25.3(3) . . . . ?
O9 Mo3 O16 Mo8 128.9(3) . . . . ?
N2A Mo3 O16 Mo8 27.1(7) . . . . ?
O5 Mo3 O16 Mo8 56.3(3) . . . . ?
O30 Mo8 O17 Mo4 -134.9(4) . . . . ?
O21 Mo8 O17 Mo4 119.2(4) . . . . ?
O20 Mo8 O17 Mo4 12.6(6) . . . . ?
O16 Mo8 O17 Mo4 -37.3(4) . . . . ?
O7 Mo8 O17 Mo4 44.0(4) . . . . ?
O27 Mo5 O18 Mo9 -128.1(3) . . . . ?
O12 Mo5 O18 Mo9 -23.3(3) . . . . ?
O11 Mo5 O18 Mo9 129.3(3) . . . . ?
N3A Mo5 O18 Mo9 32.2(9) . . . . ?
O6 Mo5 O18 Mo9 57.7(3) . . . . ?
O31 Mo9 O19 Mo6 -136.2(4) . . . . ?
O22 Mo9 O19 Mo6 118.7(4) . . . . ?
O18 Mo9 O19 Mo6 -36.6(4) . . . . ?
O21 Mo9 O19 Mo6 13.5(7) . . . . ?
O7 Mo9 O19 Mo6 44.6(4) . . . . ?
O29 Mo7 O20 Mo8 168.99(19) . . . . ?
O15 Mo7 O20 Mo8 -82.6(2) . . . . ?
O22 Mo7 O20 Mo8 71.17(19) . . . . ?
O14 Mo7 O20 Mo8 20.1(4) . . . . ?
O7 Mo7 O20 Mo8 -0.71(16) . . . . ?
O30 Mo8 O21 Mo9 169.59(18) . . . . ?
O17 Mo8 O21 Mo9 -83.32(19) . . . . ?
O20 Mo8 O21 Mo9 71.91(19) . . . . ?
O16 Mo8 O21 Mo9 22.0(4) . . . . ?
O7 Mo8 O21 Mo9 -0.44(16) . . . . ?
O31 Mo9 O22 Mo7 169.14(19) . . . . ?
O19 Mo9 O22 Mo7 -83.8(2) . . . . ?
O18 Mo9 O22 Mo7 20.1(4) . . . . ?
O21 Mo9 O22 Mo7 71.44(19) . . . . ?
O7 Mo9 O22 Mo7 -0.97(16) . . . . ?
N4A C1A C2A N1A 0.3(8) . . . . ?
N5A C4A C5A N2A 1.6(7) . . . . ?
N6A C7A C8A N3A -0.3(6) . . . . ?
N5A C10A C13A C14A -112.5(6) . . . . ?
N5A C10A C13A C18A 66.8(6) . . . . ?
C18A C13A C14A C15A 1.1(8) . . . . ?
C10A C13A C14A C15A -179.6(5) . . . . ?
C13A C14A C15A C16A -0.4(8) . . . . ?
C13A C14A C15A C11A -177.8(5) . . . . ?
N6A C11A C15A C16A -115.1(6) . . . . ?
N6A C11A C15A C14A 62.3(7) . . . . ?
C14A C15A C16A C17A -0.7(8) . . . . ?
C11A C15A C16A C17A 176.7(5) . . . . ?
C15A C16A C17A C18A 1.1(8) . . . . ?
C15A C16A C17A C12A -177.8(5) . . . . ?
N4A C12A C17A C18A -106.8(6) . . . . ?
N4A C12A C17A C16A 72.1(7) . . . . ?
C16A C17A C18A C13A -0.3(8) . . . . ?
C12A C17A C18A C13A 178.6(5) . . . . ?
C14A C13A C18A C17A -0.8(8) . . . . ?
C10A C13A C18A C17A 179.9(5) . . . . ?
N4A C3A N1A C2A 0.0(6) . . . . ?
N4A C3A N1A Mo1 177.1(3) . . . . ?
C1A C2A N1A C3A -0.2(7) . . . . ?
C1A C2A N1A Mo1 -177.4(4) . . . . ?
N5A C6A N2A C5A 1.6(6) . . . . ?
N5A C6A N2A Mo3 177.6(3) . . . . ?
C4A C5A N2A C6A -2.0(6) . . . . ?
C4A C5A N2A Mo3 -177.9(4) . . . . ?
N6A C9A N3A C8A 1.4(6) . . . . ?
N6A C9A N3A Mo5 178.7(3) . . . . ?
C7A C8A N3A C9A -0.7(6) . . . . ?
C7A C8A N3A Mo5 -178.0(4) . . . . ?
N1A C3A N4A C1A 0.2(7) . . . . ?
N1A C3A N4A C12A -177.0(5) . . . . ?
C2A C1A N4A C3A -0.3(7) . . . . ?
C2A C1A N4A C12A 176.9(6) . . . . ?
C17A C12A N4A C3A 52.6(8) . . . . ?
C17A C12A N4A C1A -124.0(6) . . . . ?
N2A C6A N5A C4A -0.7(6) . . . . ?
N2A C6A N5A C10A 180.0(4) . . . . ?
C5A C4A N5A C6A -0.6(6) . . . . ?
C5A C4A N5A C10A 178.8(5) . . . . ?
C13A C10A N5A C6A 55.0(7) . . . . ?
C13A C10A N5A C4A -124.2(6) . . . . ?
N3A C9A N6A C7A -1.6(6) . . . . ?
N3A C9A N6A C11A -176.9(5) . . . . ?
C8A C7A N6A C9A 1.1(6) . . . . ?
C8A C7A N6A C11A 176.4(5) . . . . ?
C15A C11A N6A C9A 58.7(7) . . . . ?
C15A C11A N6A C7A -115.8(6) . . . . ?
Cl1B C1B C2B Cl2B 64.8(7) . . . . ?
Cl1C C1C C2C Cl2C -65.2(9) . . . . ?
C141 N1 C111 C112 -61.4(6) . . . . ?
C121 N1 C111 C112 59.4(6) . . . . ?
C131 N1 C111 C112 178.0(5) . . . . ?
N1 C111 C112 C113 -170.2(6) . . . . ?
C111 C112 C113 C114 -179.7(6) . . . . ?
C141 N1 C121 C122 172.8(5) . . . . ?
C111 N1 C121 C122 52.6(6) . . . . ?
C131 N1 C121 C122 -66.0(6) . . . . ?
N1 C121 C122 C123 174.3(5) . . . . ?
C121 C122 C123 C124 178.5(6) . . . . ?
C141 N1 C131 C132 -46.3(6) . . . . ?
C111 N1 C131 C132 72.7(6) . . . . ?
C121 N1 C131 C132 -166.9(5) . . . . ?
N1 C131 C132 C133 -165.5(5) . . . . ?
C131 C132 C133 C134 -167.6(6) . . . . ?
C111 N1 C141 C142 -176.0(5) . . . . ?
C121 N1 C141 C142 62.4(7) . . . . ?
C131 N1 C141 C142 -57.1(6) . . . . ?
N1 C141 C142 C143 170.6(5) . . . . ?
C141 C142 C143 C144 -65.8(8) . . . . ?
C221 N2 C211 C212 -60.4(9) . . . . ?
C241 N2 C211 C212 57.3(9) . . . . ?
C231 N2 C211 C212 178.6(7) . . . . ?
N2 C211 C212 C213 170.1(8) . . . . ?
C211 C212 C213 C214 -171.1(9) . . . . ?
C241 N2 C221 C222 -175.0(8) . . . . ?
C231 N2 C221 C222 61.3(9) . . . . ?
C211 N2 C221 C222 -56.5(9) . . . . ?
N2 C221 C222 C223 -165.6(8) . . . . ?
C221 C222 C223 C224 72.4(12) . . . . ?
C221 N2 C231 C232 54.2(10) . . . . ?
C241 N2 C231 C232 -66.4(9) . . . . ?
C211 N2 C231 C232 174.7(8) . . . . ?
N2 C231 C232 C233 160.6(9) . . . . ?
C231 C232 C233 C234 51.4(15) . . . . ?
C221 N2 C241 C242 170.8(7) . . . . ?
C231 N2 C241 C242 -66.3(8) . . . . ?
C211 N2 C241 C242 51.0(9) . . . . ?
N2 C241 C242 C243 88.3(10) . . . . ?
C241 C242 C243 C244 162.8(9) . . . . ?
C321 N3 C311 C312 56.8(6) . . . . ?
C331 N3 C311 C312 177.9(5) . . . . ?
C341 N3 C311 C312 -61.2(6) . . . . ?
N3 C311 C312 C313 -96.5(8) . . . . ?
C311 C312 C313 C314 -169.1(7) . . . . ?
C331 N3 C321 C322 -55.8(6) . . . . ?
C341 N3 C321 C322 -176.8(5) . . . . ?
C311 N3 C321 C322 62.2(6) . . . . ?
N3 C321 C322 C323 -167.5(5) . . . . ?
C321 C322 C323 C324 -173.2(5) . . . . ?
C321 N3 C331 C332 -58.5(6) . . . . ?
C341 N3 C331 C332 59.3(6) . . . . ?
C311 N3 C331 C332 -180.0(5) . . . . ?
N3 C331 C332 C333 -170.0(5) . . . . ?
C331 C332 C333 C334 77.3(8) . . . . ?
C321 N3 C341 C342 176.2(6) . . . . ?
C331 N3 C341 C342 55.3(7) . . . . ?
C311 N3 C341 C342 -62.4(7) . . . . ?
N3 C341 C342 C343 -178.3(6) . . . . ?
C341 C342 C343 C344 89.3(10) . . . . ?
